data_2300734
loop_
_publ_author_name
'Ding, Ning'
'Shi, Honglong'
'Zhang, Zeqian'
'Luo, Minting'
'Hu, Zhenfei'

_publ_section_title
;
 Dehydroxylation and structural transition in \a-GaOOH investigated by in
 situ X-ray diffraction
;
_journal_issue 2
_journal_name_full 'Journal of Applied Crystallography'
_journal_paper_doi 10.1107/S1600576724000050
_journal_volume 57
_journal_year 2024
_chemical_compound_source 'Hydrothermal synthesis'
_chemical_formula_analytical 'Ga H O2'
_chemical_formula_moiety 'Ga H O2'
_chemical_formula_structural 'Ga H O2'
_chemical_formula_sum 'Ga H O2'
_chemical_formula_weight 102.73
_chemical_name_common 'Gallium oxyhydroxide'
_space_group_IT_number 62
_space_group_name_Hall '-P 2ac 2n'
_space_group_name_H-M_alt 'P n m a'
_symmetry_cell_setting orthorhombic
_symmetry_space_group_name_Hall '-P 2ac 2n'
_symmetry_space_group_name_H-M 'P n m a'
_audit_creation_date 2023-03-20T08:55
_audit_creation_method 'created in GSAS-II'
_audit_update_record '2023-03-20T08:55  Initial software-generated CIF'
_cell_angle_alpha 90
_cell_angle_beta 90
_cell_angle_gamma 90
_cell_formula_units_Z 4
_cell_length_a 9.78216(15)
_cell_length_b 2.97127(4)
_cell_length_c 4.51938(11)
_cell_measurement_temperature 303
_cell_volume 131.358(4)
_computing_data_collection 'Smart lab studio II'
_computing_structure_refinement 'GSAS-II (Toby & Von Dreele, J. Appl. Cryst. 46, 544-549, 2013)'
_computing_structure_solution Jana2020
_diffrn_ambient_pressure 101
_diffrn_ambient_temperature 303
_diffrn_detector '1D silicon strip X-ray detector'
_diffrn_detector_type 'D/teX Ultra 250'
_diffrn_measurement_device_type SmartLabXE
_diffrn_radiation_polarisn_ratio 0.5000
_diffrn_radiation_probe x-ray
_diffrn_radiation_type 'Cu K\a~1, 2~'
_diffrn_source 'rotating-anode X-ray tube'
_diffrn_source_target Cu
_diffrn_source_type SmartLabXE
_exptl_crystal_density_diffrn 5.1944
_pd_block_id 2023-03-20T08:55|GaOOH_30|H.L.Shi|HTK1200
_pd_calc_method 'Rietveld Refinement'
_pd_char_colour White
_pd_char_particle_morphology nanorods
_pd_instr_location ' ?'
_pd_meas_2theta_range_inc 0.02000
_pd_meas_2theta_range_max 120.00000
_pd_meas_2theta_range_min 10.00000
_pd_meas_scan_method cont
_pd_phase_name GaOOH
_pd_prep_pressure 101
_pd_prep_temperature 303
_pd_proc_2theta_range_inc 0.02000
_pd_proc_2theta_range_max 120.03968
_pd_proc_2theta_range_min 10.03968
_pd_proc_info_datetime 2023-03-20T08:55
_pd_proc_info_excluded_regions ' ?'
_pd_proc_ls_background_function
;
Background function: "chebyschev-1" function with 6 terms:
    -18.3(20), 14(3), 29.0(31), -1.5(30), 1.0(25), 13.7(24), 
;
_pd_proc_ls_pref_orient_corr none
_pd_proc_ls_profile_function
;
Finger-Cox-Jephcoat function parameters U, V, W, X, Y, SH/L:
  peak variance(Gauss) = Utan(Th)^2^+Vtan(Th)+W:
  peak HW(Lorentz) = X/cos(Th)+Ytan(Th); SH/L = S/L+H/L
  U, V, W in (centideg)^2^, X & Y in centideg
    34.645, -15.632, 21.741, 0.583, 0.091, 0.004, 

;
_pd_proc_ls_prof_R_factor 0.05986
_pd_proc_ls_prof_wR_expected 0.02479
_pd_proc_ls_prof_wR_factor 0.07916
_pd_proc_number_of_points 5501
_pd_spec_mounting ' ?'
_pd_spec_mount_mode reflection
_pd_spec_shape flat_sheet
_pd_spec_size_axial 20
_pd_spec_size_equat 20
_pd_spec_size_thick 4
_refine_ls_goodness_of_fit_all 3.209
_refine_ls_hydrogen_treatment noref
_refine_ls_matrix_type full
_refine_ls_number_parameters 22
_refine_ls_R_Fsqd_factor 0.04628
_refine_ls_shift/su_max 0.0011
_refine_ls_weighting_scheme calc
_refine_ls_wR_factor_obs 0.07939
_reflns_d_resolution_high 0.892
_reflns_d_resolution_low 4.891
_reflns_limit_h_max 10
_reflns_limit_h_min 0
_reflns_limit_k_max 3
_reflns_limit_k_min 0
_reflns_limit_l_max 5
_reflns_limit_l_min 0
_reflns_number_total 118
_cod_data_source_file ui5002sup1.cif
_cod_data_source_block GaOOH_30
_cod_original_cell_volume 131.358(5)
_cod_database_code 2300734
_gsas_gsasii_version 5447
_refine_ls_r_f_factor 0.02802
_gsas_proc_ls_prof_r_b_factor 0.07414
_gsas_proc_ls_prof_wr_b_factor 0.09446

loop_
_space_group_symop_id
_space_group_symop_operation_xyz
1 x,y,z
2 1/2-x,1/2+y,1/2+z
3 x,1/2-y,z
4 1/2-x,-y,1/2+z
5 -x,-y,-z
6 1/2+x,1/2-y,1/2-z
7 -x,1/2+y,-z
8 1/2+x,y,1/2-z

loop_
_atom_site_label
_atom_site_type_symbol
_atom_site_fract_x
_atom_site_fract_y
_atom_site_fract_z
_atom_site_occupancy
_atom_site_adp_type
_atom_site_U_iso_or_equiv
_atom_site_site_symmetry_multiplicity
Ga1 Ga3+ 0.35560(8) 0.25000 0.55083(15) 1.0000 Uiso 0.0046 4
O1 O2- 0.1927(3) 0.25000 0.3001(7) 1.0000 Uiso 0.0043 4
O2 O2- 0.4437(3) 0.75000 0.3056(7) 1.0000 Uiso 0.0067 4
H1 H+ 0.42800 0.75000 0.14000 1.0000 Uiso 0.0500 4

loop_
_atom_type_symbol
_atom_type_number_in_cell
_atom_type_scat_Cromer_Mann_a1
_atom_type_scat_Cromer_Mann_a2
_atom_type_scat_Cromer_Mann_a3
_atom_type_scat_Cromer_Mann_a4
_atom_type_scat_Cromer_Mann_b1
_atom_type_scat_Cromer_Mann_b2
_atom_type_scat_Cromer_Mann_b3
_atom_type_scat_Cromer_Mann_b4
_atom_type_scat_Cromer_Mann_c
_atom_type_scat_length_neutron
_atom_type_scat_source
_atom_type_scat_dispersion_real
_atom_type_scat_dispersion_imag
_atom_type_scat_dispersion_source
H+ 4 0.493 0.3229 0.1402 0.0408 10.5109 26.1257 3.1424 57.7997 0.003 -0.3741 https://subversion.xray.aps.anl.gov/pyGSAS/trunk/atmdata.py 0.000 0.000 https://subversion.xray.aps.anl.gov/pyGSAS/trunk/atmdata.py
Ga+3 4 12.692 6.6988 6.0669 1.0066 2.8126 0.2279 6.3644 14.4122 1.5354 0.7288 https://subversion.xray.aps.anl.gov/pyGSAS/trunk/atmdata.py -1.285 0.776 https://subversion.xray.aps.anl.gov/pyGSAS/trunk/atmdata.py
O-2 8 3.7694 2.5334 1.9158 1.5509 15.0797 6.3043 40.3445 0.3129 0.2279 0.5805 https://subversion.xray.aps.anl.gov/pyGSAS/trunk/atmdata.py 0.049 0.032 https://subversion.xray.aps.anl.gov/pyGSAS/trunk/atmdata.py

loop_
_diffrn_radiation_wavelength
_diffrn_radiation_wavelength_wt
_diffrn_radiation_wavelength_id
1.54060 1.0 1
1.54440 0.5000 2

loop_
_geom_angle_atom_site_label_1
_geom_angle_atom_site_label_2
_geom_angle_atom_site_label_3
_geom_angle
_geom_angle_site_symmetry_1
_geom_angle_site_symmetry_2
_geom_angle_site_symmetry_3
_geom_angle_publ_flag
O1 Ga1 O1 101.14(15) 2_545 1_555 2_555 yes
Ga1 O1 Ga1 101.14(15) 2_544 1_555 2_554 yes

loop_
_geom_bond_atom_site_label_1
_geom_bond_atom_site_label_2
_geom_bond_distance
_geom_bond_site_symmetry_1
_geom_bond_site_symmetry_2
_geom_bond_publ_flag
Ga1 O1 1.955(3) 1_555 1_555 yes
Ga1 O1 1.9234(21) 1_555 2_545 yes
Ga1 O1 1.9234(21) 1_555 2_555 yes
Ga1 O2 2.0440(23) 1_555 1_545 yes
Ga1 O2 2.0440(23) 1_555 1_555 yes
Ga1 O2 2.068(3) 1_555 5_666 yes
O1 Ga1 1.955(3) 1_555 1_555 yes
O1 Ga1 1.9234(21) 1_555 2_544 yes
O1 Ga1 1.9234(21) 1_555 2_554 yes
O2 Ga1 2.0440(23) 1_555 1_555 yes
O2 Ga1 2.0440(23) 1_555 1_565 yes
O2 Ga1 2.068(3) 1_555 5_666 yes
O2 H1 0.764 1_555 1_555 yes
H1 O2 0.764 1_555 1_555 yes
